data_2214354
loop_
_publ_author_name
'Zi-Ying Cao'
'Deng, Zhao-Peng'
'Gao, Shan'

_publ_section_title
'[1-(2-Oxidobenzylidene)-4-phenylthiosemicarbazonato-\k^3^<i>S</i>,<i>N</i>^1^,<i>O</i>](pyridine-\k<i>N</i>)nickel(II)'
_journal_coeditor_code NG2284
_journal_issue 7
_journal_name_full 'Acta Crystallographica Section E'
_journal_page_first m1961
_journal_page_last m1962
_journal_paper_doi 10.1107/S1600536807029698
_journal_volume 63
_journal_year 2007
_chemical_formula_iupac '[Ni (C14 H11 N3 O S) (C5 H5 N)]'
_chemical_formula_moiety 'C19 H16 N4 Ni O S'
_chemical_formula_sum 'C19 H16 N4 Ni O S'
_chemical_formula_weight 407.13
_chemical_name_systematic
;
[1-(2-Oxidobenzylidene)-4-phenylthiosemicarbazonato-
\k^3^S,N^1^,O](pyridine-\kN)nickel(II)
;
_space_group_IT_number 7
_symmetry_cell_setting monoclinic
_symmetry_space_group_name_Hall 'P -2yc'
_symmetry_space_group_name_H-M 'P 1 c 1'
_atom_sites_solution_hydrogens geom
_atom_sites_solution_primary direct
_atom_sites_solution_secondary difmap
_audit_creation_method SHELXL-97
_cell_angle_alpha 90.00
_cell_angle_beta 95.64(3)
_cell_angle_gamma 90.00
_cell_formula_units_Z 4
_cell_length_a 5.7294(11)
_cell_length_b 12.924(3)
_cell_length_c 23.683(5)
_cell_measurement_reflns_used 11939
_cell_measurement_temperature 295(2)
_cell_measurement_theta_max 27.46
_cell_measurement_theta_min 3.04
_cell_volume 1745.2(6)
_computing_cell_refinement RAPID-AUTO
_computing_data_collection 'RAPID-AUTO (Rigaku, 1998)'
_computing_data_reduction 'CrystalStructure (Rigaku/MSC, 2002)'
_computing_molecular_graphics 'ORTEPII (Johnson, 1976)'
_computing_publication_material SHELXL97
_computing_structure_refinement 'SHELXL97 (Sheldrick, 1997)'
_computing_structure_solution 'SHELXS97 (Sheldrick, 1997)'
_diffrn_ambient_temperature 295(2)
_diffrn_detector_area_resol_mean 10.000
_diffrn_measured_fraction_theta_full 0.997
_diffrn_measured_fraction_theta_max 0.997
_diffrn_measurement_device_type 'Rigaku R-AXIS RAPID'
_diffrn_measurement_method \w
_diffrn_radiation_monochromator graphite
_diffrn_radiation_source 'fine-focus sealed tube'
_diffrn_radiation_type MoK\a
_diffrn_radiation_wavelength 0.71073
_diffrn_reflns_av_R_equivalents 0.0435
_diffrn_reflns_av_sigmaI/netI 0.0616
_diffrn_reflns_limit_h_max 7
_diffrn_reflns_limit_h_min -6
_diffrn_reflns_limit_k_max 16
_diffrn_reflns_limit_k_min -16
_diffrn_reflns_limit_l_max 30
_diffrn_reflns_limit_l_min -30
_diffrn_reflns_number 16815
_diffrn_reflns_theta_full 27.47
_diffrn_reflns_theta_max 27.47
_diffrn_reflns_theta_min 3.03
_diffrn_standards_decay_% 0
_diffrn_standards_interval_count 0
_diffrn_standards_interval_time 0
_diffrn_standards_number 0
_exptl_absorpt_coefficient_mu 1.247
_exptl_absorpt_correction_T_max 0.8160
_exptl_absorpt_correction_T_min 0.6693
_exptl_absorpt_correction_type multi-scan
_exptl_absorpt_process_details '(ABSCOR; Higashi, 1995)'
_exptl_crystal_colour colorless
_exptl_crystal_density_diffrn 1.550
_exptl_crystal_density_method 'not measured'
_exptl_crystal_description prism
_exptl_crystal_F_000 840
_exptl_crystal_size_max 0.35
_exptl_crystal_size_mid 0.24
_exptl_crystal_size_min 0.17
_refine_diff_density_max 0.595
_refine_diff_density_min -0.567
_refine_ls_abs_structure_details 'Flack (1983), with 3366 Friedel pairs'
_refine_ls_abs_structure_Flack 0.029(17)
_refine_ls_extinction_method none
_refine_ls_goodness_of_fit_ref 1.061
_refine_ls_hydrogen_treatment mixed
_refine_ls_matrix_type full
_refine_ls_number_parameters 475
_refine_ls_number_reflns 7370
_refine_ls_number_restraints 4
_refine_ls_restrained_S_all 1.061
_refine_ls_R_factor_all 0.0771
_refine_ls_R_factor_gt 0.0369
_refine_ls_shift/su_max 0.001
_refine_ls_shift/su_mean 0.000
_refine_ls_structure_factor_coef Fsqd
_refine_ls_weighting_details 'calc w=1/[\s^2^(Fo^2^)+(0.022P)^2^+0.9787P] where P=(Fo^2^+2Fc^2^)/3'
_refine_ls_weighting_scheme calc
_refine_ls_wR_factor_gt 0.0656
_refine_ls_wR_factor_ref 0.0885
_reflns_number_gt 4892
_reflns_number_total 7370
_reflns_threshold_expression I>2\s(I)
_cod_data_source_file ng2284.cif
_cod_data_source_block I
_cod_original_sg_symbol_H-M 'P c'
_cod_database_code 2214354
_cod_database_fobs_code 2214354

loop_
_symmetry_equiv_pos_as_xyz
'x, y, z'
'x, -y, z+1/2'

loop_
_atom_site_type_symbol
_atom_site_label
_atom_site_fract_x
_atom_site_fract_y
_atom_site_fract_z
_atom_site_U_iso_or_equiv
_atom_site_adp_type
_atom_site_calc_flag
_atom_site_refinement_flags
_atom_site_occupancy
Ni Ni1 0.42415(9) 0.92246(4) 0.75792(3) 0.03968(16) Uani d . 1
Ni Ni2 0.30864(10) 0.32924(4) 0.63710(3) 0.03927(16) Uani d . 1
S S1 0.1296(2) 1.01932(11) 0.72961(6) 0.0479(4) Uani d . 1
S S2 0.6011(3) 0.23095(11) 0.66440(6) 0.0486(4) Uani d . 1
O O1 0.6638(8) 0.8306(2) 0.78157(17) 0.0491(11) Uani d . 1
O O2 0.0683(7) 0.4217(2) 0.61431(17) 0.0479(11) Uani d . 1
N N1 0.5015(8) 1.0198(3) 0.81387(19) 0.0399(10) Uani d . 1
N N2 0.3641(8) 1.1071(3) 0.8204(2) 0.0444(11) Uani d . 1
N N3 0.0183(8) 1.1876(4) 0.78621(19) 0.0464(11) Uani d D 1
H H3N -0.096(6) 1.185(4) 0.7596(16) 0.056 Uiso d D 1
N N4 0.3432(8) 0.8267(3) 0.69777(19) 0.0372(11) Uani d . 1
N N5 0.2299(7) 0.2349(3) 0.57989(19) 0.0381(10) Uani d . 1
N N6 0.3675(8) 0.1466(3) 0.57220(19) 0.0451(11) Uani d . 1
N N7 0.7084(8) 0.0632(4) 0.60734(18) 0.0464(11) Uani d D 1
H H7N 0.825(6) 0.066(4) 0.6330(17) 0.056 Uiso d D 1
N N8 0.3873(8) 0.4238(3) 0.69807(19) 0.0380(11) Uani d . 1
C C1 0.8281(16) 0.8445(6) 0.8244(4) 0.0414(19) Uani d . 1
C C2 0.995(2) 0.7658(7) 0.8368(4) 0.057(3) Uani d . 1
H H2 0.9801 0.7038 0.8169 0.069 Uiso calc R 1
C C3 1.176(2) 0.7786(8) 0.8771(4) 0.062(3) Uani d . 1
H H3 1.2856 0.7256 0.8826 0.075 Uiso calc R 1
C C4 1.2076(16) 0.8661(7) 0.9108(4) 0.054(2) Uani d . 1
H H4 1.3329 0.8726 0.9387 0.065 Uiso calc R 1
C C5 1.0409(13) 0.9432(6) 0.9004(3) 0.053(2) Uani d . 1
H H5 1.0548 1.0034 0.9220 0.064 Uiso calc R 1
C C6 0.8511(12) 0.9335(5) 0.8582(3) 0.0424(16) Uani d . 1
C C7 0.6850(9) 1.0158(4) 0.8509(2) 0.0404(12) Uani d . 1
H H7 0.7103 1.0723 0.8750 0.049 Uiso calc R 1
C C8 0.1818(9) 1.1111(4) 0.7833(2) 0.0390(12) Uani d . 1
C C9 0.0002(17) 1.2640(6) 0.8284(4) 0.041(2) Uani d . 1
C C10 -0.2062(17) 1.3186(6) 0.8283(5) 0.051(2) Uani d . 1
H H10 -0.3307 1.3035 0.8014 0.062 Uiso calc R 1
C C11 -0.2306(14) 1.3955(5) 0.8679(3) 0.0557(19) Uani d . 1
H H11 -0.3713 1.4315 0.8670 0.067 Uiso calc R 1
C C12 -0.0527(15) 1.4192(6) 0.9080(4) 0.057(2) Uani d . 1
H H12 -0.0701 1.4715 0.9342 0.068 Uiso calc R 1
C C13 0.1552(17) 1.3640(7) 0.9090(5) 0.061(3) Uani d . 1
H H13 0.2778 1.3783 0.9366 0.074 Uiso calc R 1
C C14 0.1808(17) 1.2872(6) 0.8688(4) 0.047(2) Uani d . 1
H H14 0.3217 1.2513 0.8694 0.056 Uiso calc R 1
C C15 0.4957(11) 0.8095(4) 0.6593(3) 0.0456(14) Uani d . 1
H H15 0.6289 0.8508 0.6602 0.055 Uiso calc R 1
C C16 0.4640(11) 0.7341(4) 0.6189(2) 0.0508(15) Uani d . 1
H H16 0.5721 0.7253 0.5925 0.061 Uiso calc R 1
C C17 0.2700(11) 0.6712(5) 0.6180(2) 0.0537(14) Uani d . 1
H H17 0.2463 0.6180 0.5916 0.064 Uiso calc R 1
C C18 0.1127(10) 0.6887(4) 0.6568(2) 0.0484(14) Uani d . 1
H H18 -0.0200 0.6473 0.6571 0.058 Uiso calc R 1
C C19 0.1518(10) 0.7674(4) 0.6951(2) 0.0459(13) Uani d . 1
H H19 0.0405 0.7802 0.7202 0.055 Uiso calc R 1
C C20 -0.0943(17) 0.4123(6) 0.5718(4) 0.0416(19) Uani d . 1
C C21 -0.2597(18) 0.4920(7) 0.5611(4) 0.050(2) Uani d . 1
H H21 -0.2470 0.5516 0.5832 0.059 Uiso calc R 1
C C22 -0.4421(19) 0.4834(7) 0.5179(4) 0.059(3) Uani d . 1
H H22 -0.5520 0.5361 0.5115 0.071 Uiso calc R 1
C C23 -0.4570(17) 0.3963(8) 0.4851(5) 0.061(3) Uani d . 1
H H23 -0.5804 0.3898 0.4567 0.074 Uiso calc R 1
C C24 -0.2986(14) 0.3196(6) 0.4926(3) 0.052(2) Uani d . 1
H H24 -0.3117 0.2624 0.4687 0.062 Uiso calc R 1
C C25 -0.1122(12) 0.3246(5) 0.5364(3) 0.0417(17) Uani d . 1
C C26 0.0501(9) 0.2410(4) 0.5421(2) 0.0439(13) Uani d . 1
H H26 0.0254 0.1862 0.5168 0.053 Uiso calc R 1
C C27 0.5462(10) 0.1413(4) 0.6101(2) 0.0403(13) Uani d . 1
C C28 0.7199(17) -0.0134(6) 0.5662(4) 0.0381(19) Uani d . 1
C C29 0.9279(18) -0.0694(6) 0.5667(4) 0.047(2) Uani d . 1
H H29 1.0531 -0.0532 0.5933 0.057 Uiso calc R 1
C C30 0.9513(14) -0.1482(6) 0.5287(3) 0.057(2) Uani d . 1
H H30 1.0917 -0.1845 0.5298 0.069 Uiso calc R 1
C C31 0.7675(15) -0.1739(6) 0.4886(4) 0.052(2) Uani d . 1
H H31 0.7825 -0.2272 0.4628 0.062 Uiso calc R 1
C C32 0.5649(16) -0.1191(6) 0.4881(4) 0.051(2) Uani d . 1
H H32 0.4408 -0.1366 0.4616 0.061 Uiso calc R 1
C C33 0.5341(17) -0.0390(6) 0.5250(4) 0.045(2) Uani d . 1
H H33 0.3936 -0.0026 0.5229 0.054 Uiso calc R 1
C C34 0.5814(9) 0.4822(4) 0.7015(2) 0.0435(13) Uani d . 1
H H34 0.6953 0.4691 0.6770 0.052 Uiso calc R 1
C C35 0.6158(11) 0.5614(5) 0.7404(2) 0.0534(15) Uani d . 1
H H35 0.7476 0.6035 0.7407 0.064 Uiso calc R 1
C C36 0.4544(11) 0.5779(5) 0.7788(2) 0.0548(14) Uani d . 1
H H36 0.4754 0.6311 0.8053 0.066 Uiso calc R 1
C C37 0.2619(11) 0.5145(4) 0.7774(2) 0.0509(15) Uani d . 1
H H37 0.1531 0.5223 0.8038 0.061 Uiso calc R 1
C C38 0.2330(11) 0.4391(4) 0.7362(2) 0.0443(14) Uani d . 1
H H38 0.1008 0.3971 0.7349 0.053 Uiso calc R 1

loop_
_atom_site_aniso_label
_atom_site_aniso_U_11
_atom_site_aniso_U_22
_atom_site_aniso_U_33
_atom_site_aniso_U_12
_atom_site_aniso_U_13
_atom_site_aniso_U_23
Ni1 0.0444(4) 0.0343(3) 0.0392(4) 0.0006(3) -0.0018(3) -0.0047(3)
Ni2 0.0437(4) 0.0347(3) 0.0380(4) 0.0012(3) -0.0026(3) -0.0043(3)
S1 0.0541(9) 0.0433(7) 0.0433(8) 0.0063(7) -0.0103(7) -0.0090(6)
S2 0.0550(9) 0.0426(7) 0.0452(9) 0.0087(7) -0.0105(7) -0.0087(7)
O1 0.057(3) 0.043(2) 0.044(3) 0.0073(17) -0.007(2) -0.0095(16)
O2 0.053(3) 0.040(2) 0.048(3) 0.0083(17) -0.010(2) -0.0123(16)
N1 0.043(3) 0.036(2) 0.041(3) 0.002(2) 0.000(2) 0.000(2)
N2 0.044(3) 0.033(2) 0.054(3) 0.011(2) -0.009(2) -0.007(2)
N3 0.048(3) 0.043(3) 0.045(3) 0.009(2) -0.012(2) -0.005(2)
N4 0.038(3) 0.034(2) 0.039(3) 0.0015(19) 0.001(2) -0.0015(19)
N5 0.038(3) 0.031(2) 0.044(3) 0.0033(19) -0.001(2) -0.0020(19)
N6 0.049(3) 0.037(2) 0.048(3) 0.008(2) -0.001(2) -0.008(2)
N7 0.046(3) 0.046(3) 0.043(3) 0.009(2) -0.014(2) -0.009(2)
N8 0.043(3) 0.035(2) 0.036(3) 0.002(2) 0.002(2) -0.0005(19)
C1 0.039(4) 0.044(4) 0.041(4) 0.009(3) -0.001(3) 0.009(3)
C2 0.075(7) 0.051(5) 0.044(5) 0.019(4) -0.004(4) -0.013(4)
C3 0.072(6) 0.068(5) 0.045(5) 0.034(4) -0.004(4) 0.005(4)
C4 0.047(4) 0.071(5) 0.042(5) 0.014(4) -0.008(4) -0.006(4)
C5 0.048(4) 0.060(4) 0.049(4) 0.004(3) -0.009(4) -0.005(3)
C6 0.044(4) 0.042(3) 0.040(4) 0.002(3) 0.001(3) -0.003(3)
C7 0.038(3) 0.041(3) 0.041(3) 0.000(2) -0.005(2) -0.007(2)
C8 0.045(3) 0.032(3) 0.039(3) 0.006(2) -0.002(2) 0.003(2)
C9 0.049(5) 0.036(4) 0.036(4) -0.001(3) 0.001(3) 0.000(3)
C10 0.037(4) 0.053(4) 0.061(5) 0.012(3) -0.007(4) 0.003(4)
C11 0.053(5) 0.056(4) 0.060(5) 0.015(4) 0.011(4) 0.003(4)
C12 0.062(6) 0.052(4) 0.059(5) 0.007(4) 0.017(4) -0.008(3)
C13 0.063(6) 0.062(5) 0.058(6) -0.005(4) 0.002(5) -0.022(4)
C14 0.046(4) 0.046(4) 0.047(5) 0.013(3) -0.002(3) -0.005(3)
C15 0.043(4) 0.045(3) 0.049(4) 0.002(3) 0.005(3) 0.003(3)
C16 0.062(4) 0.048(3) 0.042(3) 0.015(3) 0.007(3) -0.004(3)
C17 0.068(4) 0.042(3) 0.049(3) 0.006(3) -0.007(3) -0.008(3)
C18 0.054(3) 0.044(3) 0.047(3) -0.010(3) 0.003(3) -0.009(3)
C19 0.049(3) 0.046(3) 0.042(3) -0.001(3) 0.004(3) -0.005(3)
C20 0.054(5) 0.043(3) 0.027(3) 0.000(3) 0.000(3) -0.003(3)
C21 0.059(6) 0.045(4) 0.043(4) 0.020(4) -0.005(4) 0.000(3)
C22 0.066(6) 0.064(5) 0.045(5) 0.025(4) -0.009(4) -0.002(4)
C23 0.052(4) 0.076(6) 0.052(5) 0.018(4) -0.018(4) -0.009(4)
C24 0.052(5) 0.057(4) 0.044(4) 0.009(3) -0.013(3) -0.015(3)
C25 0.043(4) 0.043(3) 0.038(4) 0.007(3) 0.001(3) 0.000(3)
C26 0.046(3) 0.040(3) 0.043(3) -0.002(2) -0.006(3) -0.007(2)
C27 0.046(3) 0.036(3) 0.037(3) 0.003(2) -0.004(2) 0.000(2)
C28 0.045(4) 0.030(3) 0.040(4) 0.005(3) 0.007(3) 0.006(3)
C29 0.049(4) 0.049(4) 0.044(4) 0.003(3) 0.003(3) -0.007(4)
C30 0.056(5) 0.059(5) 0.057(5) 0.020(4) 0.005(4) 0.001(4)
C31 0.070(6) 0.044(4) 0.043(4) 0.010(3) 0.010(4) -0.006(3)
C32 0.052(5) 0.054(5) 0.043(5) 0.012(4) -0.009(4) -0.010(4)
C33 0.037(4) 0.045(4) 0.052(5) 0.002(3) -0.004(3) -0.008(4)
C34 0.044(3) 0.048(3) 0.038(3) -0.003(3) 0.002(2) -0.004(3)
C35 0.055(4) 0.053(4) 0.051(3) -0.005(3) -0.002(3) -0.003(3)
C36 0.067(4) 0.044(3) 0.051(4) 0.009(3) -0.004(3) -0.014(3)
C37 0.057(4) 0.053(3) 0.044(3) 0.008(3) 0.012(3) 0.002(3)
C38 0.045(4) 0.045(3) 0.042(3) -0.003(3) 0.000(3) 0.002(3)

loop_
_atom_type_symbol
_atom_type_description
_atom_type_scat_dispersion_real
_atom_type_scat_dispersion_imag
_atom_type_scat_source
C C 0.0033 0.0016 'International Tables Vol C Tables 4.2.6.8 and 6.1.1.4'
H H 0.0000 0.0000 'International Tables Vol C Tables 4.2.6.8 and 6.1.1.4'
N N 0.0061 0.0033 'International Tables Vol C Tables 4.2.6.8 and 6.1.1.4'
O O 0.0106 0.0060 'International Tables Vol C Tables 4.2.6.8 and 6.1.1.4'
S S 0.1246 0.1234 'International Tables Vol C Tables 4.2.6.8 and 6.1.1.4'
Ni Ni 0.3393 1.1124 'International Tables Vol C Tables 4.2.6.8 and 6.1.1.4'

loop_
_geom_angle_atom_site_label_1
_geom_angle_atom_site_label_2
_geom_angle_atom_site_label_3
_geom_angle
_geom_angle_publ_flag
N1 Ni1 O1 95.77(17) yes
N1 Ni1 N4 177.51(19) yes
O1 Ni1 N4 85.93(17) yes
N1 Ni1 S1 87.31(14) yes
O1 Ni1 S1 175.83(13) yes
N4 Ni1 S1 91.08(13) yes
N5 Ni2 O2 95.19(17) yes
N5 Ni2 N8 178.16(19) yes
O2 Ni2 N8 85.50(17) yes
N5 Ni2 S2 87.57(13) yes
O2 Ni2 S2 176.29(13) yes
N8 Ni2 S2 91.81(14) yes
C8 S1 Ni1 95.46(18) ?
C27 S2 Ni2 95.30(18) ?
C1 O1 Ni1 126.3(4) ?
C20 O2 Ni2 127.8(4) ?
C7 N1 N2 112.7(4) ?
C7 N1 Ni1 125.2(4) ?
N2 N1 Ni1 122.1(3) ?
C8 N2 N1 112.6(4) ?
C8 N3 C9 129.6(5) ?
C8 N3 H3N 114(4) ?
C9 N3 H3N 116(4) ?
C19 N4 C15 117.4(5) ?
C19 N4 Ni1 123.1(4) ?
C15 N4 Ni1 119.1(4) ?
C26 N5 N6 112.1(4) ?
C26 N5 Ni2 125.9(4) ?
N6 N5 Ni2 122.0(3) ?
C27 N6 N5 111.5(4) ?
C27 N7 C28 129.1(5) ?
C27 N7 H7N 115(4) ?
C28 N7 H7N 116(4) ?
C38 N8 C34 118.3(5) ?
C38 N8 Ni2 118.8(4) ?
C34 N8 Ni2 122.6(4) ?
O1 C1 C6 124.6(7) ?
O1 C1 C2 118.6(8) ?
C6 C1 C2 116.8(8) ?
C3 C2 C1 121.2(9) ?
C3 C2 H2 119.4 ?
C1 C2 H2 119.4 ?
C2 C3 C4 123.8(10) ?
C2 C3 H3 118.1 ?
C4 C3 H3 118.1 ?
C5 C4 C3 115.8(9) ?
C5 C4 H4 122.1 ?
C3 C4 H4 122.1 ?
C4 C5 C6 122.2(8) ?
C4 C5 H5 118.9 ?
C6 C5 H5 118.9 ?
C1 C6 C5 120.1(7) ?
C1 C6 C7 121.3(7) ?
C5 C6 C7 118.6(6) ?
N1 C7 C6 126.6(5) ?
N1 C7 H7 116.7 ?
C6 C7 H7 116.7 ?
N2 C8 N3 120.3(5) ?
N2 C8 S1 122.4(4) ?
N3 C8 S1 117.3(4) ?
C14 C9 C10 118.5(9) ?
C14 C9 N3 122.8(9) ?
C10 C9 N3 118.7(8) ?
C9 C10 C11 120.8(9) ?
C9 C10 H10 119.6 ?
C11 C10 H10 119.6 ?
C12 C11 C10 121.2(8) ?
C12 C11 H11 119.4 ?
C10 C11 H11 119.4 ?
C11 C12 C13 118.7(8) ?
C11 C12 H12 120.7 ?
C13 C12 H12 120.7 ?
C12 C13 C14 120.2(10) ?
C12 C13 H13 119.9 ?
C14 C13 H13 119.9 ?
C9 C14 C13 120.6(10) ?
C9 C14 H14 119.7 ?
C13 C14 H14 119.7 ?
N4 C15 C16 122.9(5) ?
N4 C15 H15 118.5 ?
C16 C15 H15 118.5 ?
C15 C16 C17 119.0(6) ?
C15 C16 H16 120.5 ?
C17 C16 H16 120.5 ?
C18 C17 C16 118.5(5) ?
C18 C17 H17 120.8 ?
C16 C17 H17 120.8 ?
C19 C18 C17 119.5(6) ?
C19 C18 H18 120.2 ?
C17 C18 H18 120.2 ?
N4 C19 C18 122.7(5) ?
N4 C19 H19 118.7 ?
C18 C19 H19 118.7 ?
O2 C20 C21 119.2(7) ?
O2 C20 C25 122.6(8) ?
C21 C20 C25 118.3(8) ?
C22 C21 C20 121.2(9) ?
C22 C21 H21 119.4 ?
C20 C21 H21 119.4 ?
C23 C22 C21 118.9(9) ?
C23 C22 H22 120.5 ?
C21 C22 H22 120.5 ?
C24 C23 C22 121.9(10) ?
C24 C23 H23 119.0 ?
C22 C23 H23 119.0 ?
C23 C24 C25 121.0(8) ?
C23 C24 H24 119.5 ?
C25 C24 H24 119.5 ?
C20 C25 C24 118.6(7) ?
C20 C25 C26 123.1(7) ?
C24 C25 C26 118.3(6) ?
N5 C26 C25 125.3(5) ?
N5 C26 H26 117.4 ?
C25 C26 H26 117.4 ?
N6 C27 N7 119.8(5) ?
N6 C27 S2 123.5(4) ?
N7 C27 S2 116.7(4) ?
C29 C28 N7 117.4(8) ?
C29 C28 C33 118.2(9) ?
N7 C28 C33 124.4(8) ?
C30 C29 C28 121.1(9) ?
C30 C29 H29 119.5 ?
C28 C29 H29 119.5 ?
C29 C30 C31 120.7(8) ?
C29 C30 H30 119.7 ?
C31 C30 H30 119.7 ?
C32 C31 C30 118.1(8) ?
C32 C31 H31 121.0 ?
C30 C31 H31 121.0 ?
C31 C32 C33 123.3(9) ?
C31 C32 H32 118.3 ?
C33 C32 H32 118.3 ?
C32 C33 C28 118.7(9) ?
C32 C33 H33 120.7 ?
C28 C33 H33 120.7 ?
N8 C34 C35 121.4(5) ?
N8 C34 H34 119.3 ?
C35 C34 H34 119.3 ?
C36 C35 C34 119.7(6) ?
C36 C35 H35 120.1 ?
C34 C35 H35 120.1 ?
C37 C36 C35 118.9(5) ?
C37 C36 H36 120.6 ?
C35 C36 H36 120.6 ?
C36 C37 C38 118.7(6) ?
C36 C37 H37 120.7 ?
C38 C37 H37 120.7 ?
N8 C38 C37 122.8(5) ?
N8 C38 H38 118.6 ?
C37 C38 H38 118.6 ?

loop_
_geom_bond_atom_site_label_1
_geom_bond_atom_site_label_2
_geom_bond_distance
_geom_bond_publ_flag
Ni1 N1 1.849(4) yes
Ni1 O1 1.859(4) yes
Ni1 N4 1.909(4) yes
Ni1 S1 2.1547(15) yes
Ni2 N5 1.845(4) yes
Ni2 O2 1.863(4) yes
Ni2 N8 1.911(4) yes
Ni2 S2 2.1507(15) yes
S1 C8 1.744(5) ?
S2 C27 1.736(5) ?
O1 C1 1.327(10) ?
O2 C20 1.308(10) ?
N1 C7 1.302(6) ?
N1 N2 1.393(6) ?
N2 C8 1.297(6) ?
N3 C8 1.368(7) ?
N3 C9 1.415(10) ?
N3 H3N 0.86(4) ?
N4 C19 1.334(6) ?
N4 C15 1.341(7) ?
N5 C26 1.298(6) ?
N5 N6 1.410(5) ?
N6 C27 1.295(6) ?
N7 C27 1.378(7) ?
N7 C28 1.397(10) ?
N7 H7N 0.86(4) ?
N8 C38 1.340(7) ?
N8 C34 1.340(6) ?
C1 C6 1.400(11) ?
C1 C2 1.406(12) ?
C2 C3 1.348(12) ?
C2 H2 0.9300 ?
C3 C4 1.386(13) ?
C3 H3 0.9300 ?
C4 C5 1.386(12) ?
C4 H4 0.9300 ?
C5 C6 1.409(10) ?
C5 H5 0.9300 ?
C6 C7 1.426(8) ?
C7 H7 0.9300 ?
C9 C14 1.372(11) ?
C9 C10 1.377(13) ?
C10 C11 1.382(12) ?
C10 H10 0.9300 ?
C11 C12 1.358(11) ?
C11 H11 0.9300 ?
C12 C13 1.387(12) ?
C12 H12 0.9300 ?
C13 C14 1.394(12) ?
C13 H13 0.9300 ?
C14 H14 0.9300 ?
C15 C16 1.366(8) ?
C15 H15 0.9300 ?
C16 C17 1.375(8) ?
C16 H16 0.9300 ?
C17 C18 1.367(8) ?
C17 H17 0.9300 ?
C18 C19 1.367(7) ?
C18 H18 0.9300 ?
C19 H19 0.9300 ?
C20 C21 1.406(12) ?
C20 C25 1.407(11) ?
C21 C22 1.392(11) ?
C21 H21 0.9300 ?
C22 C23 1.366(13) ?
C22 H22 0.9300 ?
C23 C24 1.343(12) ?
C23 H23 0.9300 ?
C24 C25 1.415(10) ?
C24 H24 0.9300 ?
C25 C26 1.424(8) ?
C26 H26 0.9300 ?
C28 C29 1.393(13) ?
C28 C33 1.410(11) ?
C29 C30 1.375(12) ?
C29 H29 0.9300 ?
C30 C31 1.386(11) ?
C30 H30 0.9300 ?
C31 C32 1.359(12) ?
C31 H31 0.9300 ?
C32 C33 1.377(12) ?
C32 H32 0.9300 ?
C33 H33 0.9300 ?
C34 C35 1.379(7) ?
C34 H34 0.9300 ?
C35 C36 1.376(8) ?
C35 H35 0.9300 ?
C36 C37 1.371(8) ?
C36 H36 0.9300 ?
C37 C38 1.378(8) ?
C37 H37 0.9300 ?
C38 H38 0.9300 ?

loop_
_geom_hbond_atom_site_label_D
_geom_hbond_atom_site_label_H
_geom_hbond_atom_site_label_A
_geom_hbond_site_symmetry_A
_geom_hbond_distance_DH
_geom_hbond_distance_HA
_geom_hbond_distance_DA
_geom_hbond_angle_DHA
_geom_hbond_publ_flag
N3 H3N S2 1_465 0.86(4) 2.77(4) 3.605(4) 163(5) yes
N7 H7N S1 1_645 0.86(4) 2.80(2) 3.627(4) 161(5) yes

loop_
_geom_torsion_atom_site_label_1
_geom_torsion_atom_site_label_2
_geom_torsion_atom_site_label_3
_geom_torsion_atom_site_label_4
_geom_torsion
N1 Ni1 S1 C8 -3.0(2)
N4 Ni1 S1 C8 178.9(2)
N5 Ni2 S2 C27 2.4(2)
N8 Ni2 S2 C27 -179.4(2)
N1 Ni1 O1 C1 -2.1(6)
N4 Ni1 O1 C1 176.1(6)
N5 Ni2 O2 C20 1.4(6)
N8 Ni2 O2 C20 -176.9(6)
O1 Ni1 N1 C7 5.3(5)
S1 Ni1 N1 C7 -177.5(5)
O1 Ni1 N1 N2 -174.8(4)
S1 Ni1 N1 N2 2.3(4)
C7 N1 N2 C8 179.8(5)
Ni1 N1 N2 C8 -0.1(6)
O1 Ni1 N4 C19 108.6(4)
S1 Ni1 N4 C19 -68.5(4)
O1 Ni1 N4 C15 -64.3(4)
S1 Ni1 N4 C15 118.6(4)
O2 Ni2 N5 C26 -3.7(5)
S2 Ni2 N5 C26 178.8(5)
O2 Ni2 N5 N6 175.2(4)
S2 Ni2 N5 N6 -2.4(4)
C26 N5 N6 C27 180.0(5)
Ni2 N5 N6 C27 1.0(6)
O2 Ni2 N8 C38 64.2(4)
S2 Ni2 N8 C38 -118.3(4)
O2 Ni2 N8 C34 -109.7(4)
S2 Ni2 N8 C34 67.8(4)
Ni1 O1 C1 C6 -2.1(12)
Ni1 O1 C1 C2 179.2(7)
O1 C1 C2 C3 175.1(10)
C6 C1 C2 C3 -3.8(16)
C1 C2 C3 C4 2.9(19)
C2 C3 C4 C5 -0.9(17)
C3 C4 C5 C6 -0.1(14)
O1 C1 C6 C5 -175.9(8)
C2 C1 C6 C5 2.8(12)
O1 C1 C6 C7 4.2(12)
C2 C1 C6 C7 -177.0(8)
C4 C5 C6 C1 -1.0(13)
C4 C5 C6 C7 178.9(7)
N2 N1 C7 C6 175.4(5)
Ni1 N1 C7 C6 -4.7(9)
C1 C6 C7 N1 -0.6(11)
C5 C6 C7 N1 179.5(6)
N1 N2 C8 N3 175.1(4)
N1 N2 C8 S1 -3.3(7)
C9 N3 C8 N2 -6.5(10)
C9 N3 C8 S1 171.9(6)
Ni1 S1 C8 N2 4.3(5)
Ni1 S1 C8 N3 -174.1(4)
C8 N3 C9 C14 14.8(13)
C8 N3 C9 C10 -166.2(7)
C14 C9 C10 C11 0.4(14)
N3 C9 C10 C11 -178.6(7)
C9 C10 C11 C12 -0.3(13)
C10 C11 C12 C13 -0.6(13)
C11 C12 C13 C14 1.2(14)
C10 C9 C14 C13 0.2(15)
N3 C9 C14 C13 179.3(8)
C12 C13 C14 C9 -1.1(15)
C19 N4 C15 C16 -1.0(8)
Ni1 N4 C15 C16 172.3(4)
N4 C15 C16 C17 -1.3(8)
C15 C16 C17 C18 1.7(8)
C16 C17 C18 C19 0.0(9)
C15 N4 C19 C18 2.9(8)
Ni1 N4 C19 C18 -170.1(4)
C17 C18 C19 N4 -2.4(8)
Ni2 O2 C20 C21 -179.2(7)
Ni2 O2 C20 C25 1.4(12)
O2 C20 C21 C22 -177.1(9)
C25 C20 C21 C22 2.4(15)
C20 C21 C22 C23 -1.0(17)
C21 C22 C23 C24 -1.2(17)
C22 C23 C24 C25 2.0(16)
O2 C20 C25 C24 177.9(8)
C21 C20 C25 C24 -1.6(12)
O2 C20 C25 C26 -2.8(12)
C21 C20 C25 C26 177.8(8)
C23 C24 C25 C20 -0.6(13)
C23 C24 C25 C26 -179.9(8)
N6 N5 C26 C25 -175.6(5)
Ni2 N5 C26 C25 3.4(9)
C20 C25 C26 N5 0.3(11)
C24 C25 C26 N5 179.6(6)
N5 N6 C27 N7 -176.3(4)
N5 N6 C27 S2 1.7(7)
C28 N7 C27 N6 3.9(10)
C28 N7 C27 S2 -174.2(6)
Ni2 S2 C27 N6 -3.0(5)
Ni2 S2 C27 N7 175.1(4)
C27 N7 C28 C29 166.5(7)
C27 N7 C28 C33 -14.8(13)
N7 C28 C29 C30 178.1(7)
C33 C28 C29 C30 -0.6(13)
C28 C29 C30 C31 0.0(13)
C29 C30 C31 C32 0.1(12)
C30 C31 C32 C33 0.5(14)
C31 C32 C33 C28 -1.2(15)
C29 C28 C33 C32 1.2(14)
N7 C28 C33 C32 -177.5(8)
C38 N8 C34 C35 -4.6(7)
Ni2 N8 C34 C35 169.4(4)
N8 C34 C35 C36 3.5(8)
C34 C35 C36 C37 0.1(9)
C35 C36 C37 C38 -2.4(9)
C34 N8 C38 C37 2.2(8)
Ni2 N8 C38 C37 -172.0(4)
C36 C37 C38 N8 1.3(8)
